data_4337357
loop_
_publ_author_name
'Xiao, Cheng-Liang'
'Wang, Cong-Zhi'
'Yuan, Li-Yong'
'Li, Bin'
'He, Hui'
'Wang, Shuao'
'Zhao, Yu-Liang'
'Chai, Zhi-Fang'
'Shi, Wei-Qun'

_publ_section_title
;
 Excellent selectivity for actinides with a tetradentate
 2,9-diamide-1,10-phenanthroline ligand in highly acidic solution: a
 hard-soft donor combined strategy.
;
_journal_issue 3
_journal_name_full 'Inorganic chemistry'
_journal_page_first 1712
_journal_page_last 1720
_journal_paper_doi 10.1021/ic402784c
_journal_volume 53
_journal_year 2014
_chemical_formula_sum 'C33 H34 N4 O3'
_chemical_formula_weight 534.64
_chemical_melting_point ?
_chemical_name_common N/A
_chemical_name_systematic
; 
 ? 
;
_space_group_IT_number 14
_symmetry_cell_setting monoclinic
_symmetry_space_group_name_Hall '-P 2yn'
_symmetry_space_group_name_H-M 'P 1 21/n 1'
_atom_sites_solution_hydrogens geom
_atom_sites_solution_primary direct
_atom_sites_solution_secondary difmap
_audit_creation_method SHELXL-97
_cell_angle_alpha 90.00
_cell_angle_beta 95.833(9)
_cell_angle_gamma 90.00
_cell_formula_units_Z 4
_cell_length_a 13.509(9)
_cell_length_b 16.514(11)
_cell_length_c 13.872(9)
_cell_measurement_reflns_used 5428
_cell_measurement_temperature 296(2)
_cell_measurement_theta_max 25.01
_cell_measurement_theta_min 1.92
_cell_volume 3079(4)
_computing_cell_refinement 'smart saint'
_computing_data_collection smart
_computing_data_reduction SAINT
_computing_molecular_graphics 'SHELXP-97 (Sheldrick, 1997)'
_computing_publication_material 'SHELXCIF-97 (Sheldrick, 2000)'
_computing_structure_refinement 'SHELXL-97 (Sheldrick, 1997)'
_computing_structure_solution 'SHELXS-97 (Sheldrick, 1990)'
_diffrn_ambient_temperature 296(2)
_diffrn_measured_fraction_theta_full 0.999
_diffrn_measured_fraction_theta_max 0.999
_diffrn_radiation_monochromator graphite
_diffrn_radiation_source 'fine-focus sealed tube'
_diffrn_radiation_type MoK\a
_diffrn_radiation_wavelength 0.71073
_diffrn_reflns_av_R_equivalents 0.0286
_diffrn_reflns_av_sigmaI/netI 0.0337
_diffrn_reflns_limit_h_max 16
_diffrn_reflns_limit_h_min -16
_diffrn_reflns_limit_k_max 19
_diffrn_reflns_limit_k_min -19
_diffrn_reflns_limit_l_max 8
_diffrn_reflns_limit_l_min -16
_diffrn_reflns_number 16354
_diffrn_reflns_theta_full 25.01
_diffrn_reflns_theta_max 25.01
_diffrn_reflns_theta_min 1.92
_exptl_absorpt_coefficient_mu 0.075
_exptl_absorpt_correction_T_max 0.993
_exptl_absorpt_correction_T_min 0.965
_exptl_absorpt_correction_type numerical
_exptl_absorpt_process_details SHELTXPREP
_exptl_crystal_colour colorless
_exptl_crystal_density_diffrn 1.154
_exptl_crystal_density_meas ?
_exptl_crystal_density_method 'not measured'
_exptl_crystal_description Block
_exptl_crystal_F_000 1136
_exptl_crystal_size_max 0.500
_exptl_crystal_size_mid 0.400
_exptl_crystal_size_min 0.100
_refine_diff_density_max 0.981
_refine_diff_density_min -0.307
_refine_diff_density_rms 0.078
_refine_ls_extinction_method none
_refine_ls_goodness_of_fit_ref 1.338
_refine_ls_hydrogen_treatment mixed
_refine_ls_matrix_type full
_refine_ls_number_parameters 367
_refine_ls_number_reflns 5428
_refine_ls_number_restraints 0
_refine_ls_restrained_S_all 1.338
_refine_ls_R_factor_all 0.1333
_refine_ls_R_factor_gt 0.0971
_refine_ls_shift/su_max 0.000
_refine_ls_shift/su_mean 0.000
_refine_ls_structure_factor_coef Fsqd
_refine_ls_weighting_details 'calc w=1/[\s^2^(Fo^2^)+(0.2000P)^2^+0.0000P] where P=(Fo^2^+2Fc^2^)/3'
_refine_ls_weighting_scheme calc
_refine_ls_wR_factor_gt 0.3246
_refine_ls_wR_factor_ref 0.3672
_reflns_number_gt 3347
_reflns_number_total 5428
_reflns_threshold_expression >2sigma(I)
_cod_data_source_file ic402784c_si_002.cif
_cod_data_source_block Et-Tol-DAPhen
_cod_depositor_comments
;
The following automatic conversions were performed:

'_chemical_melting_point' value 'N/A' was changed to '?' - the value
is undefined or not given.

'_symmetry_cell_setting' value
'Monoclinic' changed to 'monoclinic' according to
/usr/data/users/saulius/automatic-downloads/current/ACS/lib/dictionaries/cif_core.dic
dictionary named 'cif_core.dic' version 2.4.2 from 2011-04-26.

Automatic conversion script
Id: cif_fix_values 2281 2013-09-26 08:29:07Z andrius 

The following automatic conversions were performed:

'_exptl_crystal_density_meas' value 'N/A' was changed to '?' - the
value is perceived as not measured.

Automatic conversion script
Id: cif_fix_values 3008 2015-01-20 13:52:24Z robertas 
;
_cod_original_sg_symbol_H-M P2(1)/n
_cod_database_code 4337357

loop_
_symmetry_equiv_pos_as_xyz
'x, y, z'
'-x+1/2, y+1/2, -z+1/2'
'-x, -y, -z'
'x-1/2, -y-1/2, z-1/2'

loop_
_atom_site_label
_atom_site_type_symbol
_atom_site_fract_x
_atom_site_fract_y
_atom_site_fract_z
_atom_site_U_iso_or_equiv
_atom_site_adp_type
_atom_site_occupancy
_atom_site_symmetry_multiplicity
_atom_site_calc_flag
_atom_site_refinement_flags
N2 N 0.31345(19) 0.83773(15) 0.4465(2) 0.0544(7) Uani 1 1 d .
C2 C 0.3991(2) 0.87740(19) 0.4302(2) 0.0522(8) Uani 1 1 d .
N1 N 0.3078(2) 0.94451(17) 0.2944(2) 0.0610(8) Uani 1 1 d .
C4 C 0.3956(2) 0.93385(19) 0.3502(2) 0.0552(9) Uani 1 1 d .
C5 C 0.4896(2) 0.8656(2) 0.4880(3) 0.0615(9) Uani 1 1 d .
C6 C 0.4823(3) 0.9775(2) 0.3340(3) 0.0651(10) Uani 1 1 d .
C7 C 0.3169(2) 0.7872(2) 0.5205(2) 0.0589(9) Uani 1 1 d .
C8 C 0.4041(3) 0.7714(3) 0.5817(3) 0.0767(11) Uani 1 1 d .
H8 H 0.4034 0.7348 0.6325 0.092 Uiso 1 1 calc R
C9 C 0.3058(3) 0.9981(2) 0.2230(3) 0.0733(11) Uani 1 1 d .
C10 C 0.4898(3) 0.8105(3) 0.5657(3) 0.0732(11) Uani 1 1 d .
H10 H 0.5481 0.8009 0.6057 0.088 Uiso 1 1 calc R
C11 C 0.5759(3) 0.9103(2) 0.4684(3) 0.0705(11) Uani 1 1 d .
H11 H 0.6354 0.9021 0.5071 0.085 Uiso 1 1 calc R
N4 N 0.1609(2) 0.76845(18) 0.5921(2) 0.0723(9) Uani 1 1 d .
C13 C 0.2238(3) 0.7406(2) 0.5306(3) 0.0668(10) Uani 1 1 d .
C14 C 0.4755(4) 1.0335(3) 0.2573(4) 0.0891(13) Uani 1 1 d .
H14 H 0.5311 1.0629 0.2439 0.107 Uiso 1 1 calc R
C15 C 0.5728(3) 0.9632(3) 0.3960(3) 0.0753(11) Uani 1 1 d .
H15 H 0.6301 0.9916 0.3852 0.090 Uiso 1 1 calc R
C16 C 0.1773(3) 0.8443(2) 0.6423(3) 0.0713(11) Uani 1 1 d .
C17 C 0.1624(3) 1.1102(2) 0.2661(3) 0.0720(11) Uani 1 1 d .
C18 C 0.3879(4) 1.0443(3) 0.2034(4) 0.0883(13) Uani 1 1 d .
H18 H 0.3822 1.0822 0.1535 0.106 Uiso 1 1 calc R
N3 N 0.1413(3) 1.0572(2) 0.1855(3) 0.0957(12) Uani 1 1 d .
O1 O 0.2076(3) 0.6785(2) 0.4830(3) 0.1043(11) Uani 1 1 d .
C21 C 0.1429(3) 1.0861(3) 0.3564(3) 0.0789(12) Uani 1 1 d .
H21 H 0.1157 1.0353 0.3656 0.095 Uiso 1 1 calc R
C22 C 0.2083(4) 1.0039(3) 0.1590(3) 0.0842(13) Uani 1 1 d .
C23 C 0.2031(3) 1.2142(3) 0.4249(4) 0.0829(13) Uani 1 1 d .
C24 C 0.1641(3) 1.1383(3) 0.4340(3) 0.0830(12) Uani 1 1 d .
H24 H 0.1514 1.1209 0.4953 0.100 Uiso 1 1 calc R
C25 C 0.1310(4) 0.9142(3) 0.6040(4) 0.0861(13) Uani 1 1 d .
H25 H 0.0928 0.9134 0.5443 0.103 Uiso 1 1 calc R
C26 C 0.2034(3) 1.1861(3) 0.2542(4) 0.0883(13) Uani 1 1 d .
H26 H 0.2182 1.2026 0.1932 0.106 Uiso 1 1 calc R
C27 C 0.2223(3) 1.2374(3) 0.3330(4) 0.0892(13) Uani 1 1 d .
H27 H 0.2486 1.2886 0.3238 0.107 Uiso 1 1 calc R
C28 C 0.2343(4) 0.8483(3) 0.7307(4) 0.0910(13) Uani 1 1 d .
H28 H 0.2657 0.8019 0.7567 0.109 Uiso 1 1 calc R
O2 O 0.1942(4) 0.9606(3) 0.0879(3) 0.1381(16) Uani 1 1 d .
C30 C 0.0648(3) 0.7285(3) 0.5993(4) 0.1004(16) Uani 1 1 d .
H30A H 0.0120 0.7653 0.5752 0.120 Uiso 1 1 calc R
H30B H 0.0606 0.6812 0.5575 0.120 Uiso 1 1 calc R
C31 C 0.1438(5) 0.9856(3) 0.6579(5) 0.0995(16) Uani 1 1 d .
H31 H 0.1139 1.0328 0.6327 0.119 Uiso 1 1 calc R
C32 C 0.1987(4) 0.9888(3) 0.7464(5) 0.1048(19) Uani 1 1 d .
C33 C 0.0282(6) 1.0547(4) 0.1352(5) 0.128(2) Uani 1 1 d .
H33A H 0.0153 1.0043 0.1004 0.154 Uiso 1 1 calc R
H33B H -0.0184 1.0597 0.1837 0.154 Uiso 1 1 calc R
C34 C 0.2447(4) 0.9195(4) 0.7799(4) 0.1065(16) Uani 1 1 d .
H34 H 0.2846 0.9209 0.8386 0.128 Uiso 1 1 calc R
C35 C 0.0192(8) 1.1201(5) 0.0718(7) 0.172(3) Uani 1 1 d .
H35A H 0.0734 1.1195 0.0320 0.258 Uiso 1 1 calc R
H35B H 0.0207 1.1696 0.1081 0.258 Uiso 1 1 calc R
H35C H -0.0427 1.1162 0.0314 0.258 Uiso 1 1 calc R
C36 C 0.0476(5) 0.7032(4) 0.6968(6) 0.156(3) Uani 1 1 d .
H36A H 0.0323 0.7497 0.7341 0.235 Uiso 1 1 calc R
H36B H 0.1062 0.6772 0.7272 0.235 Uiso 1 1 calc R
H36C H -0.0072 0.6659 0.6934 0.235 Uiso 1 1 calc R
C37 C 0.2065(7) 1.0686(4) 0.8044(7) 0.176(4) Uani 1 1 d .
H37A H 0.1412 1.0911 0.8067 0.264 Uiso 1 1 calc R
H37B H 0.2471 1.1064 0.7735 0.264 Uiso 1 1 calc R
H37C H 0.2359 1.0581 0.8691 0.264 Uiso 1 1 calc R
C39 C 0.2263(5) 1.2680(4) 0.5123(5) 0.1229(19) Uani 1 1 d .
H39A H 0.2398 1.3219 0.4914 0.184 Uiso 1 1 calc R
H39B H 0.2836 1.2473 0.5513 0.184 Uiso 1 1 calc R
H39C H 0.1704 1.2689 0.5498 0.184 Uiso 1 1 calc R
O53 O 0.0990(3) 0.8783(3) 0.3632(4) 0.1261(14) Uani 1 1 d .
H53 H 0.1590 0.8718 0.3760 0.189 Uiso 1 1 calc R
C122 C 0.0639(5) 0.8221(5) 0.3023(6) 0.166(3) Uani 1 1 d .
H12A H 0.0626 0.8421 0.2372 0.249 Uiso 1 1 calc R
H12B H -0.0023 0.8079 0.3153 0.249 Uiso 1 1 calc R
H12C H 0.1059 0.7751 0.3096 0.249 Uiso 1 1 calc R

loop_
_atom_site_aniso_label
_atom_site_aniso_U_11
_atom_site_aniso_U_22
_atom_site_aniso_U_33
_atom_site_aniso_U_23
_atom_site_aniso_U_13
_atom_site_aniso_U_12
N2 0.0533(16) 0.0539(15) 0.0553(17) -0.0066(13) 0.0027(12) 0.0048(12)
C2 0.0469(18) 0.0544(18) 0.0548(19) -0.0080(15) 0.0026(14) 0.0071(14)
N1 0.0649(18) 0.0613(17) 0.0557(17) -0.0040(14) 0.0002(14) 0.0101(13)
C4 0.0529(19) 0.0546(18) 0.059(2) -0.0063(16) 0.0081(16) 0.0099(14)
C5 0.0525(19) 0.064(2) 0.067(2) -0.0107(18) 0.0000(16) 0.0112(15)
C6 0.059(2) 0.065(2) 0.073(2) -0.0032(19) 0.0153(18) 0.0070(16)
C7 0.061(2) 0.060(2) 0.056(2) -0.0075(16) 0.0065(16) 0.0005(15)
C8 0.076(3) 0.081(3) 0.070(2) 0.015(2) -0.006(2) 0.007(2)
C9 0.085(3) 0.068(2) 0.065(2) -0.001(2) 0.000(2) 0.019(2)
C10 0.057(2) 0.087(3) 0.072(2) 0.009(2) -0.0100(18) 0.0092(19)
C11 0.0445(19) 0.084(3) 0.082(3) -0.010(2) 0.0019(17) 0.0075(17)
N4 0.0654(19) 0.0662(19) 0.087(2) -0.0047(17) 0.0166(17) -0.0109(14)
C13 0.077(2) 0.059(2) 0.064(2) -0.0002(18) 0.0040(19) -0.0019(18)
C14 0.081(3) 0.085(3) 0.105(3) 0.017(3) 0.028(3) 0.000(2)
C15 0.052(2) 0.078(2) 0.098(3) -0.006(2) 0.018(2) -0.0016(18)
C16 0.064(2) 0.066(2) 0.088(3) 0.005(2) 0.027(2) 0.0002(17)
C17 0.063(2) 0.075(2) 0.075(3) 0.002(2) -0.0052(19) 0.0140(19)
C18 0.093(3) 0.086(3) 0.088(3) 0.024(2) 0.018(3) 0.009(2)
N3 0.092(3) 0.106(3) 0.082(2) -0.012(2) -0.029(2) 0.024(2)
O1 0.109(2) 0.087(2) 0.119(3) -0.032(2) 0.021(2) -0.0247(18)
C21 0.080(3) 0.071(2) 0.084(3) 0.004(2) 0.000(2) 0.0024(19)
C22 0.104(3) 0.079(3) 0.066(3) -0.001(2) -0.007(2) 0.021(2)
C23 0.064(2) 0.082(3) 0.102(4) -0.012(3) 0.003(2) 0.004(2)
C24 0.080(3) 0.098(3) 0.071(3) 0.011(2) 0.009(2) 0.010(2)
C25 0.094(3) 0.078(3) 0.090(3) 0.010(2) 0.029(2) 0.002(2)
C26 0.079(3) 0.105(3) 0.081(3) 0.009(3) 0.009(2) 0.006(2)
C27 0.075(3) 0.082(3) 0.110(4) 0.006(3) 0.006(3) -0.006(2)
C28 0.082(3) 0.092(3) 0.097(4) -0.005(3) 0.004(3) 0.000(2)
O2 0.165(4) 0.130(3) 0.108(3) -0.046(3) -0.043(3) 0.048(3)
C30 0.077(3) 0.082(3) 0.146(5) -0.003(3) 0.029(3) -0.019(2)
C31 0.122(4) 0.062(3) 0.123(4) 0.005(3) 0.056(4) -0.004(2)
C32 0.099(4) 0.089(4) 0.135(5) -0.032(4) 0.055(4) -0.034(3)
C33 0.151(6) 0.128(5) 0.104(4) 0.009(4) -0.004(4) -0.016(4)
C34 0.089(3) 0.120(4) 0.111(4) -0.033(4) 0.012(3) -0.016(3)
C35 0.208(9) 0.153(7) 0.148(7) -0.019(6) -0.020(6) -0.017(6)
C36 0.106(4) 0.155(5) 0.218(8) 0.076(6) 0.067(5) -0.006(4)
C37 0.187(7) 0.119(5) 0.233(9) -0.083(6) 0.072(7) -0.052(5)
C39 0.113(4) 0.126(4) 0.127(4) -0.042(4) 0.000(3) -0.001(3)
O53 0.083(2) 0.131(3) 0.161(4) -0.036(3) -0.002(2) 0.001(2)
C122 0.107(5) 0.195(7) 0.187(7) -0.092(6) -0.034(5) 0.010(5)

loop_
_atom_type_symbol
_atom_type_description
_atom_type_scat_dispersion_real
_atom_type_scat_dispersion_imag
_atom_type_scat_source
C C 0.0033 0.0016 'International Tables Vol C Tables 4.2.6.8 and 6.1.1.4'
H H 0.0000 0.0000 'International Tables Vol C Tables 4.2.6.8 and 6.1.1.4'
N N 0.0061 0.0033 'International Tables Vol C Tables 4.2.6.8 and 6.1.1.4'
O O 0.0106 0.0060 'International Tables Vol C Tables 4.2.6.8 and 6.1.1.4'

loop_
_geom_angle_atom_site_label_1
_geom_angle_atom_site_label_2
_geom_angle_atom_site_label_3
_geom_angle
C7 N2 C2 117.9(3)
N2 C2 C5 122.8(3)
N2 C2 C4 118.2(3)
C5 C2 C4 119.0(3)
C9 N1 C4 117.4(3)
N1 C4 C6 122.2(3)
N1 C4 C2 118.6(3)
C6 C4 C2 119.2(3)
C2 C5 C10 117.3(3)
C2 C5 C11 120.0(3)
C10 C5 C11 122.7(3)
C14 C6 C4 117.6(4)
C14 C6 C15 123.2(4)
C4 C6 C15 119.2(4)
N2 C7 C8 123.2(3)
N2 C7 C13 115.8(3)
C8 C7 C13 120.7(3)
C10 C8 C7 119.2(4)
N1 C9 C18 123.7(4)
N1 C9 C22 115.4(4)
C18 C9 C22 120.8(4)
C8 C10 C5 119.6(3)
C15 C11 C5 121.3(3)
C13 N4 C16 121.9(3)
C13 N4 C30 120.6(3)
C16 N4 C30 116.8(3)
O1 C13 N4 122.6(4)
O1 C13 C7 119.0(4)
N4 C13 C7 118.4(3)
C18 C14 C6 119.7(4)
C11 C15 C6 121.3(4)
C28 C16 C25 119.2(4)
C28 C16 N4 121.0(4)
C25 C16 N4 119.8(4)
C21 C17 C26 119.4(4)
C21 C17 N3 119.9(4)
C26 C17 N3 120.8(4)
C14 C18 C9 119.4(4)
C22 N3 C17 122.1(4)
C22 N3 C33 120.1(4)
C17 N3 C33 117.3(4)
C17 C21 C24 119.1(4)
O2 C22 N3 123.6(4)
O2 C22 C9 119.5(4)
N3 C22 C9 116.9(4)
C24 C23 C27 116.7(4)
C24 C23 C39 121.0(5)
C27 C23 C39 122.3(5)
C23 C24 C21 123.2(4)
C16 C25 C31 118.0(5)
C27 C26 C17 120.1(4)
C23 C27 C26 121.4(4)
C34 C28 C16 120.5(5)
C36 C30 N4 114.7(5)
C32 C31 C25 122.6(5)
C34 C32 C31 117.4(5)
C34 C32 C37 122.4(7)
C31 C32 C37 120.2(7)
C35 C33 N3 105.8(6)
C28 C34 C32 122.3(5)

loop_
_geom_bond_atom_site_label_1
_geom_bond_atom_site_label_2
_geom_bond_distance
N2 C7 1.320(4)
N2 C2 1.368(4)
C2 C5 1.406(5)
C2 C4 1.447(5)
N1 C9 1.327(5)
N1 C4 1.360(4)
C4 C6 1.413(5)
C5 C10 1.410(5)
C5 C11 1.428(5)
C6 C14 1.405(6)
C6 C15 1.441(6)
C7 C8 1.404(5)
C7 C13 1.493(5)
C8 C10 1.364(6)
C9 C18 1.395(6)
C9 C22 1.515(6)
C11 C15 1.329(6)
N4 C13 1.344(5)
N4 C16 1.439(5)
N4 C30 1.469(5)
C13 O1 1.227(4)
C14 C18 1.345(6)
C16 C28 1.382(6)
C16 C25 1.392(6)
C17 C21 1.365(6)
C17 C26 1.387(6)
C17 N3 1.426(5)
N3 C22 1.340(6)
N3 C33 1.614(8)
C21 C24 1.388(6)
C22 O2 1.217(5)
C23 C24 1.371(6)
C23 C27 1.382(7)
C23 C39 1.509(7)
C25 C31 1.397(7)
C26 C27 1.387(7)
C28 C34 1.360(7)
C30 C36 1.456(9)
C31 C32 1.369(8)
C32 C34 1.362(8)
C32 C37 1.542(8)
C33 C35 1.390(9)
O53 C122 1.310(7)
